data_4027651
loop_
_publ_author_name
'Calogero Capici'
'Giuseppe Gattuso'
'Anna Notti'
'Melchiorre F. Parisi'
'Sebastiano Pappalardo'
'Giovanna Brancatelli'
'Silvano Geremia'

_publ_section_title
;
 Selective Amine Recognition Driven by Host-Guest Proton Transfer and Salt
 Bridge Formation
;
_journal_name_full 'Journal of Organic Chemistry'
_journal_page_first 9668
_journal_page_last 9675
_journal_paper_doi 10.1021/jo301730m
_journal_volume 77
_journal_year 2012
_chemical_formula_sum 'C166 H246 N2 O14'
_chemical_formula_weight 2493.65
_chemical_name_systematic
;
 ?
;
_space_group_IT_number 2
_symmetry_cell_setting triclinic
_symmetry_space_group_name_Hall '-P 1'
_symmetry_space_group_name_H-M 'P -1'
_atom_sites_solution_hydrogens geom
_atom_sites_solution_primary direct
_atom_sites_solution_secondary difmap
_audit_creation_date 2012-07-27T15:50:11-00:00
_audit_creation_method 'WinGX routine CIF_UPDATE'
_cell_angle_alpha 68.42(3)
_cell_angle_beta 79.56(2)
_cell_angle_gamma 89.95(3)
_cell_formula_units_Z 2
_cell_length_a 16.160(3)
_cell_length_b 22.878(5)
_cell_length_c 24.983(5)
_cell_measurement_temperature 446(2)
_cell_volume 8425(4)
_computing_structure_refinement 'SHELXL-97 (Sheldrick, 2008)'
_diffrn_ambient_temperature 446(2)
_diffrn_measured_fraction_theta_full 0
_diffrn_measured_fraction_theta_max 0.886
_diffrn_radiation_monochromator graphite
_diffrn_radiation_wavelength 0.77491
_diffrn_reflns_av_R_equivalents 0.067
_diffrn_reflns_av_unetI/netI 0.1093
_diffrn_reflns_limit_h_max 17
_diffrn_reflns_limit_h_min -17
_diffrn_reflns_limit_k_max 24
_diffrn_reflns_limit_k_min -24
_diffrn_reflns_limit_l_max 27
_diffrn_reflns_limit_l_min -26
_diffrn_reflns_number 32004
_diffrn_reflns_theta_full 0.5
_diffrn_reflns_theta_max 25
_diffrn_reflns_theta_min 2.42
_exptl_absorpt_coefficient_mu 0.061
_exptl_absorpt_correction_type none
_exptl_crystal_density_diffrn 0.983
_exptl_crystal_F_000 2736
_exptl_crystal_size_max 0.45
_exptl_crystal_size_mid 0.29
_exptl_crystal_size_min 0.15
_refine_diff_density_max 0.786
_refine_diff_density_min -0.477
_refine_diff_density_rms 0.111
_refine_ls_extinction_coef 0.57(2)
_refine_ls_extinction_expression Fc^*^=kFc[1+0.001xFc^2^\l^3^/sin(2\q)]^-1/4^
_refine_ls_extinction_method SHELXL
_refine_ls_goodness_of_fit_ref 1.204
_refine_ls_hydrogen_treatment constr
_refine_ls_matrix_type full
_refine_ls_number_parameters 1687
_refine_ls_number_reflns 20296
_refine_ls_number_restraints 78
_refine_ls_restrained_S_all 1.207
_refine_ls_R_factor_all 0.1658
_refine_ls_R_factor_gt 0.1603
_refine_ls_shift/su_max 0.019
_refine_ls_shift/su_mean 0.027
_refine_ls_structure_factor_coef Fsqd
_refine_ls_weighting_details 'calc w=1/[\s^2^(Fo^2^)+(0.1334P)^2^+16.8322P] where P=(Fo^2^+2Fc^2^)/3'
_refine_ls_weighting_scheme calc
_refine_ls_wR_factor_gt 0.3719
_refine_ls_wR_factor_ref 0.3766
_reflns_number_gt 18452
_reflns_number_total 20296
_reflns_threshold_expression >2\s(I)
_cod_data_source_file jo301730m_si_002.cif
_cod_data_source_block iso4-p1
_cod_original_cell_volume 8425(3)
_cod_database_code 4027651

loop_
_symmetry_equiv_pos_as_xyz
'x, y, z'
'-x, -y, -z'

loop_
_atom_site_label
_atom_site_type_symbol
_atom_site_fract_x
_atom_site_fract_y
_atom_site_fract_z
_atom_site_U_iso_or_equiv
_atom_site_adp_type
_atom_site_occupancy
_atom_site_symmetry_multiplicity
_atom_site_calc_flag
_atom_site_refinement_flags
_atom_site_disorder_assembly
_atom_site_disorder_group
C1A C 0.4452(4) 0.1250(3) 0.9242(3) 0.0609(16) Uani 1 1 d . A .
C1B C 0.4809(4) 0.1858(3) 0.9124(2) 0.0575(16) Uani 1 1 d . . .
H1B H 0.4478 0.2134 0.9249 0.069 Uiso 1 1 calc R . .
C1C C 0.5627(4) 0.2062(3) 0.8833(2) 0.0530(15) Uani 1 1 d . . .
C1D C 0.6127(5) 0.1652(3) 0.8632(3) 0.0578(16) Uani 1 1 d . . .
C1E C 0.5799(4) 0.1040(3) 0.8752(2) 0.0551(15) Uani 1 1 d . . .
C1F C 0.4984(5) 0.0851(3) 0.9051(2) 0.0588(16) Uani 1 1 d . . .
H1F H 0.4777 0.0442 0.9131 0.071 Uiso 1 1 calc R . .
C1H C 0.7599(5) 0.1851(4) 0.8561(4) 0.085(2) Uani 1 1 d . . .
H1H1 H 0.7532 0.1497 0.8933 0.101 Uiso 1 1 calc R . .
H1H2 H 0.7684 0.224 0.8623 0.101 Uiso 1 1 calc R . .
C1I C 0.8344(8) 0.1773(7) 0.8085(6) 0.128(4) Uani 1 1 d . . .
C1O C 0.3537(5) 0.1043(4) 0.9544(3) 0.077(2) Uani 1 1 d . . .
C1P C 0.3017(15) 0.1458(11) 0.9194(10) 0.112(6) Uiso 0.5 1 d P A 1
H1P1 H 0.245 0.127 0.9305 0.168 Uiso 0.5 1 calc PR A 1
H1P2 H 0.3229 0.1535 0.8788 0.168 Uiso 0.5 1 calc PR A 1
H1P3 H 0.3021 0.185 0.9253 0.168 Uiso 0.5 1 calc PR A 1
C1Q C 0.3466(13) 0.1154(9) 1.0172(8) 0.096(5) Uiso 0.5 1 d P A 1
H1Q1 H 0.3572 0.1594 1.0091 0.143 Uiso 0.5 1 calc PR A 1
H1Q2 H 0.3875 0.0919 1.0384 0.143 Uiso 0.5 1 calc PR A 1
H1Q3 H 0.291 0.1013 1.0405 0.143 Uiso 0.5 1 calc PR A 1
C1R C 0.3363(14) 0.0303(10) 0.9756(9) 0.103(5) Uiso 0.5 1 d P A 1
H1R1 H 0.2778 0.0188 0.9933 0.155 Uiso 0.5 1 calc PR A 1
H1R2 H 0.3705 0.0095 1.0038 0.155 Uiso 0.5 1 calc PR A 1
H1R3 H 0.3501 0.0177 0.9426 0.155 Uiso 0.5 1 calc PR A 1
C1S C 0.3067(11) 0.0879(8) 0.9091(7) 0.081(4) Uiso 0.5 1 d P A 2
H1S1 H 0.247 0.0818 0.9241 0.122 Uiso 0.5 1 calc PR A 2
H1S2 H 0.3271 0.0502 0.9048 0.122 Uiso 0.5 1 calc PR A 2
H1S3 H 0.3182 0.1221 0.8717 0.122 Uiso 0.5 1 calc PR A 2
C1T C 0.3441(11) 0.0511(8) 1.0107(7) 0.082(4) Uiso 0.5 1 d P A 2
H1T1 H 0.3715 0.0625 1.0369 0.123 Uiso 0.5 1 calc PR A 2
H1T2 H 0.3693 0.0155 1.0046 0.123 Uiso 0.5 1 calc PR A 2
H1T3 H 0.2853 0.0404 1.0276 0.123 Uiso 0.5 1 calc PR A 2
C1U C 0.3019(11) 0.1595(8) 0.9619(7) 0.083(4) Uiso 0.5 1 d P A 2
H1U1 H 0.3104 0.1947 0.9251 0.125 Uiso 0.5 1 calc PR A 2
H1U2 H 0.3206 0.172 0.9908 0.125 Uiso 0.5 1 calc PR A 2
H1U3 H 0.2431 0.1458 0.9745 0.125 Uiso 0.5 1 calc PR A 2
C1Z C 0.5968(5) 0.2713(3) 0.8728(3) 0.0589(16) Uani 1 1 d . . .
H1Z1 H 0.6499 0.2684 0.8861 0.071 Uiso 1 1 calc R . .
H1Z2 H 0.5577 0.2888 0.8963 0.071 Uiso 1 1 calc R . .
C2A C 0.5548(4) 0.3684(3) 0.7192(3) 0.0504(14) Uani 1 1 d . . .
C2B C 0.6342(4) 0.4005(2) 0.6927(3) 0.0535(16) Uani 1 1 d . . .
H2B H 0.6428 0.4278 0.6536 0.064 Uiso 1 1 calc R . .
C2C C 0.7003(4) 0.3930(2) 0.7221(2) 0.0486(14) Uani 1 1 d . . .
C2D C 0.6874(4) 0.3519(2) 0.7811(2) 0.0485(14) Uani 1 1 d . . .
C2E C 0.6110(4) 0.3168(2) 0.8085(2) 0.0456(13) Uani 1 1 d . . .
C2F C 0.5459(4) 0.3250(3) 0.7778(2) 0.0501(14) Uani 1 1 d . . .
H2F H 0.4949 0.3013 0.7962 0.06 Uiso 1 1 calc R . .
C2H C 0.7536(5) 0.3945(3) 0.8370(3) 0.0642(17) Uani 1 1 d . . .
H2H1 H 0.7038 0.3875 0.8675 0.077 Uiso 1 1 calc R . .
H2H2 H 0.7527 0.4359 0.807 0.077 Uiso 1 1 calc R . .
C2I C 0.8303(5) 0.3914(4) 0.8621(4) 0.078(2) Uani 1 1 d . . .
H2I1 H 0.8346 0.4273 0.8734 0.093 Uiso 1 1 calc R . .
H2I2 H 0.8792 0.3948 0.8318 0.093 Uiso 1 1 calc R . .
C2L C 0.8327(6) 0.3324(4) 0.9142(4) 0.092(3) Uani 1 1 d . . .
H2L1 H 0.838 0.2973 0.9011 0.11 Uiso 1 1 calc R . .
H2L2 H 0.7792 0.3253 0.9413 0.11 Uiso 1 1 calc R . .
C2M C 0.9039(6) 0.3318(5) 0.9479(5) 0.102(3) Uani 1 1 d . . .
H2M H 0.9039 0.3711 0.9551 0.123 Uiso 1 1 calc R . .
C2N C 0.9894(7) 0.3300(6) 0.9124(5) 0.123(4) Uani 1 1 d . . .
H2N1 H 1.0324 0.3327 0.9335 0.184 Uiso 1 1 calc R . .
H2N2 H 0.9981 0.3649 0.8754 0.184 Uiso 1 1 calc R . .
H2N3 H 0.9919 0.2913 0.9057 0.184 Uiso 1 1 calc R . .
C2O C 0.8895(9) 0.2781(7) 1.0067(6) 0.139(5) Uani 1 1 d . . .
H2O1 H 0.9064 0.24 1.0015 0.208 Uiso 1 1 calc R . .
H2O2 H 0.8308 0.273 1.0245 0.208 Uiso 1 1 calc R . .
H2O3 H 0.9222 0.287 1.0316 0.208 Uiso 1 1 calc R . .
C2P C 0.4799(5) 0.3801(3) 0.6882(3) 0.074(2) Uani 1 1 d . . .
C2Q C 0.4187(5) 0.4165(5) 0.7136(4) 0.090(3) Uani 1 1 d . . .
H2Q1 H 0.4485 0.4513 0.7162 0.135 Uiso 1 1 calc R . .
H2Q2 H 0.3901 0.3895 0.752 0.135 Uiso 1 1 calc R . .
H2Q3 H 0.3783 0.432 0.6888 0.135 Uiso 1 1 calc R . .
C2R C 0.5134(6) 0.4265(5) 0.6220(4) 0.095(3) Uani 1 1 d . . .
H2R1 H 0.5604 0.4094 0.6047 0.143 Uiso 1 1 calc R . .
H2R2 H 0.5308 0.4669 0.6212 0.143 Uiso 1 1 calc R . .
H2R3 H 0.469 0.431 0.6002 0.143 Uiso 1 1 calc R . .
C2S C 0.4482(7) 0.3198(5) 0.6866(6) 0.114(4) Uani 1 1 d . . .
H2S1 H 0.4948 0.2948 0.6822 0.171 Uiso 1 1 calc R . .
H2S2 H 0.4199 0.3286 0.6542 0.171 Uiso 1 1 calc R . .
H2S3 H 0.4094 0.2971 0.7226 0.171 Uiso 1 1 calc R . .
C2Z C 0.7862(5) 0.4307(3) 0.6928(3) 0.0632(17) Uani 1 1 d . . .
H2Z1 H 0.7787 0.4751 0.6843 0.076 Uiso 1 1 calc R . .
H2Z2 H 0.8245 0.4175 0.7202 0.076 Uiso 1 1 calc R . .
C3A C 0.8533(4) 0.4615(3) 0.5297(3) 0.0550(15) Uani 1 1 d . . .
C3B C 0.9006(4) 0.4089(3) 0.5328(3) 0.0526(15) Uani 1 1 d . . .
H3B H 0.9275 0.4051 0.4982 0.063 Uiso 1 1 calc R . .
C3C C 0.9082(4) 0.3629(3) 0.5856(3) 0.0504(14) Uani 1 1 d . . .
C3D C 0.8728(4) 0.3701(2) 0.6378(3) 0.0540(15) Uani 1 1 d . . .
C3E C 0.8256(4) 0.4223(3) 0.6368(3) 0.0603(17) Uani 1 1 d . . .
C3F C 0.8171(4) 0.4665(2) 0.5826(3) 0.0569(16) Uani 1 1 d . . .
H3F H 0.7859 0.5009 0.5817 0.068 Uiso 1 1 calc R . .
C3H C 0.9431(7) 0.3406(4) 0.7182(5) 0.101(3) Uani 1 1 d . . .
H3H1 H 0.9161 0.3335 0.7582 0.122 Uiso 1 1 calc R . .
H3H2 H 0.9583 0.3854 0.6986 0.122 Uiso 1 1 calc R . .
C3I C 1.0190(8) 0.3101(6) 0.7207(6) 0.129(4) Uani 1 1 d U . .
H3I1 H 1.0519 0.3234 0.6812 0.155 Uiso 1 1 calc R . .
H3I2 H 1.005 0.2651 0.734 0.155 Uiso 1 1 calc R . .
C3L C 1.0744(8) 0.3206(7) 0.7595(6) 0.127(3) Uani 1 1 d U . .
H3L1 H 1.0487 0.2971 0.8002 0.153 Uiso 1 1 calc R . .
H3L2 H 1.0772 0.3649 0.7535 0.153 Uiso 1 1 calc R . .
C3M C 1.1665(10) 0.3000(9) 0.7473(9) 0.176(5) Uani 1 1 d U . .
H3M H 1.1999 0.3271 0.7093 0.211 Uiso 1 1 calc R . .
C3O C 1.2038(12) 0.3039(12) 0.8057(10) 0.232(11) Uani 1 1 d U . .
H3O1 H 1.2486 0.2762 0.8135 0.348 Uiso 1 1 calc R . .
H3O2 H 1.1591 0.2912 0.8396 0.348 Uiso 1 1 calc R . .
H3O3 H 1.2247 0.3463 0.7968 0.348 Uiso 1 1 calc R . .
C3P C 0.8390(5) 0.5095(3) 0.4709(3) 0.0642(17) Uani 1 1 d . . .
C3Q C 0.8610(5) 0.5760(3) 0.4677(3) 0.074(2) Uani 1 1 d . . .
H3Q1 H 0.8544 0.6063 0.4304 0.11 Uiso 1 1 calc R . .
H3Q2 H 0.9183 0.5792 0.4723 0.11 Uiso 1 1 calc R . .
H3Q3 H 0.8239 0.584 0.4985 0.11 Uiso 1 1 calc R . .
C3R C 0.7447(8) 0.5045(5) 0.4693(6) 0.134(5) Uani 1 1 d . . .
H3R1 H 0.7309 0.4657 0.4653 0.201 Uiso 1 1 calc R . .
H3R2 H 0.7325 0.5393 0.4365 0.201 Uiso 1 1 calc R . .
H3R3 H 0.7118 0.5055 0.505 0.201 Uiso 1 1 calc R . .
C3S C 0.8959(7) 0.5011(4) 0.4191(3) 0.102(3) Uani 1 1 d . . .
H3S1 H 0.869 0.4708 0.4083 0.153 Uiso 1 1 calc R . .
H3S2 H 0.9485 0.4864 0.4298 0.153 Uiso 1 1 calc R . .
H3S3 H 0.9062 0.5407 0.3864 0.153 Uiso 1 1 calc R . .
C3Z C 0.9536(4) 0.3035(3) 0.5867(3) 0.0527(14) Uani 1 1 d . . .
H3Z1 H 1.0045 0.3156 0.5567 0.063 Uiso 1 1 calc R . .
H3Z2 H 0.9702 0.2838 0.6244 0.063 Uiso 1 1 calc R . .
C4A C 0.8171(4) 0.2314(3) 0.5141(3) 0.0526(14) Uani 1 1 d . . .
C4B C 0.8017(4) 0.1690(3) 0.5557(3) 0.0506(14) Uani 1 1 d . . .
H4B H 0.7708 0.1398 0.5479 0.061 Uiso 1 1 calc R . .
C4C C 0.8316(4) 0.1498(2) 0.6084(3) 0.0479(14) Uani 1 1 d . . .
C4D C 0.8827(4) 0.1941(3) 0.6168(3) 0.0505(14) Uani 1 1 d . . .
C4E C 0.8991(4) 0.2558(2) 0.5766(3) 0.0467(13) Uani 1 1 d . . .
C4F C 0.8652(4) 0.2731(3) 0.5268(3) 0.0506(14) Uani 1 1 d . . .
H4F H 0.8748 0.3147 0.5004 0.061 Uiso 1 1 calc R . .
C4H C 0.9966(6) 0.1435(5) 0.6626(4) 0.096(3) Uani 1 1 d . . .
H4H1 H 0.9908 0.114 0.6435 0.116 Uiso 1 1 calc R . .
H4H2 H 1.0414 0.1751 0.6377 0.116 Uiso 1 1 calc R . .
C4I C 1.0211(5) 0.1099(5) 0.7182(4) 0.088(2) Uani 1 1 d . . .
H4I1 H 0.9748 0.0805 0.7444 0.106 Uiso 1 1 calc R . .
H4I2 H 1.0319 0.1398 0.7358 0.106 Uiso 1 1 calc R . .
C4L C 1.0998(7) 0.0738(6) 0.7122(5) 0.127(4) Uani 1 1 d . . .
H4L1 H 1.0913 0.0515 0.6871 0.152 Uiso 1 1 calc R . .
H4L2 H 1.1462 0.1053 0.6904 0.152 Uiso 1 1 calc R . .
C4M C 1.1298(12) 0.0288(9) 0.7618(8) 0.205(10) Uani 1 1 d . . .
H4M H 1.0831 -0.0015 0.7874 0.246 Uiso 1 1 calc R . .
C4O C 1.1928(8) -0.0005(8) 0.7523(10) 0.199(9) Uani 1 1 d . . .
H4O1 H 1.2205 0.019 0.7119 0.298 Uiso 1 1 calc R . .
H4O2 H 1.1749 -0.0434 0.7604 0.298 Uiso 1 1 calc R . .
H4O3 H 1.2312 0.0005 0.7771 0.298 Uiso 1 1 calc R . .
C4Q C 0.7804(5) 0.2503(3) 0.4584(3) 0.0640(17) Uani 1 1 d . . .
C4R C 0.7956(6) 0.3215(3) 0.4228(3) 0.079(2) Uani 1 1 d . . .
H4R1 H 0.7704 0.332 0.3887 0.118 Uiso 1 1 calc R . .
H4R2 H 0.8551 0.3327 0.4107 0.118 Uiso 1 1 calc R . .
H4R3 H 0.7706 0.3441 0.4465 0.118 Uiso 1 1 calc R . .
C4S C 0.6852(5) 0.2356(4) 0.4752(3) 0.076(2) Uani 1 1 d . . .
H4S1 H 0.6729 0.1908 0.4936 0.114 Uiso 1 1 calc R . .
H4S2 H 0.6611 0.2515 0.4406 0.114 Uiso 1 1 calc R . .
H4S3 H 0.6615 0.2551 0.502 0.114 Uiso 1 1 calc R . .
C4Z C 0.8064(4) 0.0848(2) 0.6544(3) 0.0532(15) Uani 1 1 d . . .
H4Z1 H 0.8495 0.072 0.678 0.064 Uiso 1 1 calc R . .
H4Z2 H 0.8024 0.0551 0.6354 0.064 Uiso 1 1 calc R . .
C5A C 0.5726(4) 0.0992(3) 0.7037(3) 0.0509(14) Uani 1 1 d . B .
C5B C 0.5687(4) 0.0866(3) 0.7642(3) 0.0525(14) Uani 1 1 d . . .
H5B H 0.5175 0.0881 0.7875 0.063 Uiso 1 1 calc R . .
C5C C 0.6400(4) 0.0722(2) 0.7893(2) 0.0486(14) Uani 1 1 d . . .
C5D C 0.7157(4) 0.0686(2) 0.7535(3) 0.0467(13) Uani 1 1 d . . .
C5E C 0.7227(4) 0.0828(2) 0.6939(2) 0.0463(13) Uani 1 1 d . . .
C5F C 0.6489(4) 0.0973(2) 0.6710(3) 0.0488(14) Uani 1 1 d . . .
H5F H 0.6524 0.1062 0.6312 0.059 Uiso 1 1 calc R . .
C5H C 0.7885(4) -0.0157(3) 0.8070(3) 0.0532(15) Uani 1 1 d . . .
H5H1 H 0.7998 -0.0345 0.7776 0.064 Uiso 1 1 calc R . .
H5H2 H 0.734 -0.0332 0.8318 0.064 Uiso 1 1 calc R . .
C5I C 0.8557(4) -0.0300(3) 0.8432(3) 0.0530(14) Uani 1 1 d . . .
H5I1 H 0.8451 -0.0095 0.8713 0.064 Uiso 1 1 calc R . .
H5I2 H 0.91 -0.013 0.8179 0.064 Uiso 1 1 calc R . .
C5L C 0.8587(5) -0.1002(3) 0.8759(3) 0.0591(16) Uani 1 1 d . . .
H5L1 H 0.8017 -0.1177 0.8954 0.071 Uiso 1 1 calc R . .
H5L2 H 0.8774 -0.1191 0.8472 0.071 Uiso 1 1 calc R . .
C5M C 0.9146(5) -0.1200(3) 0.9211(3) 0.0691(19) Uani 1 1 d . . .
H5M H 0.8942 -0.1007 0.9497 0.083 Uiso 1 1 calc R . .
C5N C 1.0033(6) -0.0954(7) 0.8955(5) 0.125(4) Uani 1 1 d . . .
H5N1 H 1.0382 -0.1151 0.9235 0.188 Uiso 1 1 calc R . .
H5N2 H 1.0077 -0.0506 0.8856 0.188 Uiso 1 1 calc R . .
H5N3 H 1.0217 -0.1043 0.8607 0.188 Uiso 1 1 calc R . .
C5O C 0.9045(7) -0.1907(4) 0.9545(4) 0.099(3) Uani 1 1 d . . .
H5O1 H 0.9336 -0.2113 0.9302 0.149 Uiso 1 1 calc R . .
H5O2 H 0.8457 -0.2045 0.9652 0.149 Uiso 1 1 calc R . .
H5O3 H 0.9278 -0.2009 0.9893 0.149 Uiso 1 1 calc R . .
C5P C 0.4927(4) 0.1121(3) 0.6779(3) 0.0595(16) Uani 1 1 d . . .
C5Q C 0.5109(9) 0.1233(7) 0.6129(6) 0.064(3) Uiso 0.5 1 d P B 3
H5Q1 H 0.5306 0.0858 0.6076 0.096 Uiso 0.5 1 calc PR B 3
H5Q2 H 0.5533 0.1574 0.5925 0.096 Uiso 0.5 1 calc PR B 3
H5Q3 H 0.4602 0.1337 0.5975 0.096 Uiso 0.5 1 calc PR B 3
C5R C 0.4346(10) 0.0489(7) 0.7088(7) 0.071(4) Uiso 0.5 1 d P B 3
H5R1 H 0.3819 0.0547 0.6956 0.107 Uiso 0.5 1 calc PR B 3
H5R2 H 0.4245 0.0376 0.7505 0.107 Uiso 0.5 1 calc PR B 3
H5R3 H 0.4621 0.0159 0.699 0.107 Uiso 0.5 1 calc PR B 3
C5S C 0.4540(10) 0.1653(7) 0.6887(6) 0.065(3) Uiso 0.5 1 d P B 3
H5S1 H 0.4085 0.1772 0.6678 0.098 Uiso 0.5 1 calc PR B 3
H5S2 H 0.4954 0.2002 0.6755 0.098 Uiso 0.5 1 calc PR B 3
H5S3 H 0.4325 0.1534 0.73 0.098 Uiso 0.5 1 calc PR B 3
C5T C 0.4177(9) 0.1327(7) 0.7166(6) 0.065(3) Uiso 0.5 1 d P B 4
H5T1 H 0.3765 0.1515 0.6933 0.097 Uiso 0.5 1 calc PR B 4
H5T2 H 0.4396 0.1628 0.7299 0.097 Uiso 0.5 1 calc PR B 4
H5T3 H 0.3918 0.0964 0.7498 0.097 Uiso 0.5 1 calc PR B 4
C5U C 0.5104(13) 0.1737(9) 0.6198(8) 0.095(5) Uiso 0.5 1 d P B 4
H5U1 H 0.5472 0.1648 0.5893 0.143 Uiso 0.5 1 calc PR B 4
H5U2 H 0.5366 0.2068 0.6273 0.143 Uiso 0.5 1 calc PR B 4
H5U3 H 0.4581 0.1866 0.6076 0.143 Uiso 0.5 1 calc PR B 4
C5V C 0.4620(11) 0.0591(8) 0.6683(8) 0.081(4) Uiso 0.5 1 d P B 4
H5V1 H 0.5067 0.0452 0.6459 0.121 Uiso 0.5 1 calc PR B 4
H5V2 H 0.4167 0.0709 0.6471 0.121 Uiso 0.5 1 calc PR B 4
H5V3 H 0.4417 0.0256 0.7054 0.121 Uiso 0.5 1 calc PR B 4
C5Z C 0.6347(4) 0.0595(3) 0.8533(3) 0.0570(15) Uani 1 1 d . . .
H5Z1 H 0.6912 0.0633 0.8603 0.068 Uiso 1 1 calc R . .
H5Z2 H 0.612 0.0164 0.876 0.068 Uiso 1 1 calc R . .
C6A C 0.8526(5) 0.6221(3) 0.9027(3) 0.0646(17) Uani 1 1 d . . .
C6B C 0.8052(4) 0.5818(3) 0.8879(2) 0.0566(16) Uani 1 1 d . . .
H6B H 0.8224 0.5414 0.8938 0.068 Uiso 1 1 calc R . .
C6C C 0.7332(4) 0.5993(3) 0.8645(2) 0.0554(15) Uani 1 1 d . . .
C6D C 0.7058(5) 0.6589(3) 0.8574(3) 0.0587(16) Uani 1 1 d . . .
C6E C 0.7511(5) 0.7002(3) 0.8739(2) 0.0619(18) Uani 1 1 d . . .
C6F C 0.8228(5) 0.6810(3) 0.8960(3) 0.0638(17) Uani 1 1 d . . .
H6F H 0.8525 0.7084 0.9067 0.077 Uiso 1 1 calc R . .
C6H C 0.5610(6) 0.6667(5) 0.8595(4) 0.091(3) Uani 1 1 d . . .
H6H1 H 0.5412 0.7003 0.8723 0.109 Uiso 1 1 calc R . .
H6H2 H 0.5577 0.6281 0.8937 0.109 Uiso 1 1 calc R . .
C6I C 0.5107(6) 0.6586(4) 0.8196(4) 0.087(2) Uani 1 1 d . . .
C6Z C 0.6870(4) 0.5546(3) 0.8468(3) 0.0565(15) Uani 1 1 d . . .
H6Z1 H 0.6268 0.5575 0.8573 0.068 Uiso 1 1 calc R . .
H6Z2 H 0.6997 0.5118 0.8683 0.068 Uiso 1 1 calc R . .
C7A C 0.8197(3) 0.5995(2) 0.6913(2) 0.0409(12) Uani 1 1 d . . .
C7B C 0.7558(3) 0.5985(2) 0.6607(2) 0.0406(12) Uani 1 1 d . . .
H7B H 0.7702 0.6089 0.6203 0.049 Uiso 1 1 calc R . .
C7C C 0.6713(3) 0.5824(2) 0.6880(2) 0.0413(13) Uani 1 1 d . . .
C7D C 0.6498(3) 0.5657(2) 0.7481(2) 0.0414(12) Uani 1 1 d . . .
C7E C 0.7109(4) 0.5686(2) 0.7803(2) 0.0446(13) Uani 1 1 d . . .
C7F C 0.7933(4) 0.5839(2) 0.7521(2) 0.0449(13) Uani 1 1 d . . .
H7F H 0.8338 0.5841 0.7741 0.054 Uiso 1 1 calc R . .
C7H C 0.5467(4) 0.4824(2) 0.8077(3) 0.0500(14) Uani 1 1 d . . .
H7H1 H 0.5891 0.4645 0.8309 0.06 Uiso 1 1 calc R . .
H7H2 H 0.5467 0.4621 0.7798 0.06 Uiso 1 1 calc R . .
C7I C 0.4615(4) 0.4710(3) 0.8471(3) 0.0618(16) Uani 1 1 d . . .
H7I1 H 0.4603 0.4954 0.8718 0.074 Uiso 1 1 calc R . .
H7I2 H 0.4192 0.4858 0.8231 0.074 Uiso 1 1 calc R . .
C7L C 0.4394(4) 0.4032(3) 0.8852(3) 0.0587(15) Uani 1 1 d . . .
H7L1 H 0.4813 0.389 0.9097 0.07 Uiso 1 1 calc R . .
H7L2 H 0.443 0.3789 0.8603 0.07 Uiso 1 1 calc R . .
C7M C 0.3526(5) 0.3887(3) 0.9246(3) 0.078(2) Uani 1 1 d . . .
H7M H 0.3101 0.4053 0.9005 0.094 Uiso 1 1 calc R . .
C7N C 0.3449(9) 0.4174(6) 0.9720(6) 0.145(5) Uani 1 1 d . . .
H7N1 H 0.2928 0.4015 0.9996 0.217 Uiso 1 1 calc R . .
H7N2 H 0.3458 0.4625 0.9539 0.217 Uiso 1 1 calc R . .
H7N3 H 0.3913 0.4062 0.9922 0.217 Uiso 1 1 calc R . .
C7P C 0.9129(4) 0.6143(3) 0.6633(2) 0.0471(13) Uani 1 1 d . . .
C7Q C 0.9618(4) 0.5568(3) 0.6900(3) 0.0624(16) Uani 1 1 d . . .
H7Q1 H 0.9548 0.5464 0.7315 0.094 Uiso 1 1 calc R . .
H7Q2 H 1.0206 0.5662 0.6724 0.094 Uiso 1 1 calc R . .
H7Q3 H 0.9408 0.5217 0.6828 0.094 Uiso 1 1 calc R . .
C7R C 0.9287(4) 0.6301(4) 0.5972(3) 0.0652(17) Uani 1 1 d . . .
H7R1 H 0.9013 0.5977 0.5894 0.098 Uiso 1 1 calc R . .
H7R2 H 0.9882 0.6327 0.5824 0.098 Uiso 1 1 calc R . .
H7R3 H 0.9065 0.6697 0.5783 0.098 Uiso 1 1 calc R . .
C7S C 0.9455(5) 0.6712(3) 0.6748(3) 0.0691(18) Uani 1 1 d . . .
H7S1 H 0.9172 0.7077 0.6554 0.104 Uiso 1 1 calc R . .
H7S2 H 1.0051 0.6791 0.6598 0.104 Uiso 1 1 calc R . .
H7S3 H 0.9343 0.6621 0.7162 0.104 Uiso 1 1 calc R . .
C7Z C 0.6050(4) 0.5846(2) 0.6513(3) 0.0481(14) Uani 1 1 d . . .
H7Z1 H 0.6171 0.5552 0.6315 0.058 Uiso 1 1 calc R . .
H7Z2 H 0.5499 0.5717 0.6768 0.058 Uiso 1 1 calc R . .
C8A C 0.6642(4) 0.7306(3) 0.5112(3) 0.0626(17) Uani 1 1 d . . .
C8B C 0.6120(5) 0.7729(3) 0.5262(3) 0.0658(19) Uani 1 1 d . . .
H8B H 0.6158 0.8144 0.4998 0.079 Uiso 1 1 calc R . .
C8C C 0.5549(4) 0.7559(3) 0.5784(3) 0.0614(18) Uani 1 1 d . . .
C8D C 0.5489(4) 0.6945(3) 0.6183(3) 0.0533(15) Uani 1 1 d . . .
C8E C 0.6034(4) 0.6495(2) 0.6066(3) 0.0474(14) Uani 1 1 d . . .
C8F C 0.6580(4) 0.6697(3) 0.5526(3) 0.0554(15) Uani 1 1 d . . .
H8F H 0.6926 0.6407 0.5437 0.066 Uiso 1 1 calc R . .
C8H C 0.4093(5) 0.6482(4) 0.6711(4) 0.084(2) Uani 1 1 d . . .
H8H1 H 0.4177 0.6252 0.6449 0.101 Uiso 1 1 calc R . .
H8H2 H 0.3748 0.6828 0.6552 0.101 Uiso 1 1 calc R . .
C8I C 0.3646(5) 0.6062(3) 0.7289(3) 0.0674(18) Uani 1 1 d . . .
H8I1 H 0.3605 0.6284 0.7556 0.081 Uiso 1 1 calc R . .
H8I2 H 0.3976 0.5703 0.7434 0.081 Uiso 1 1 calc R . .
C8L C 0.2776(6) 0.5826(5) 0.7298(4) 0.102(3) Uani 1 1 d . . .
H8L1 H 0.281 0.5679 0.6978 0.123 Uiso 1 1 calc R . .
H8L2 H 0.2425 0.6181 0.7218 0.123 Uiso 1 1 calc R . .
C8M C 0.2324(8) 0.5298(6) 0.7862(5) 0.130(4) Uani 1 1 d . . .
H8M H 0.2675 0.4938 0.7923 0.156 Uiso 1 1 calc R . .
C8N C 0.2248(9) 0.5469(6) 0.8421(5) 0.132(4) Uani 1 1 d . . .
H8N1 H 0.2761 0.5385 0.857 0.198 Uiso 1 1 calc R . .
H8N2 H 0.1784 0.5219 0.8715 0.198 Uiso 1 1 calc R . .
H8N3 H 0.2152 0.5908 0.8319 0.198 Uiso 1 1 calc R . .
C8O C 0.1474(10) 0.5073(8) 0.7818(8) 0.189(8) Uani 1 1 d . . .
H8O1 H 0.1176 0.4811 0.8202 0.283 Uiso 1 1 calc R . .
H8O2 H 0.1546 0.4834 0.7569 0.283 Uiso 1 1 calc R . .
H8O3 H 0.1158 0.5429 0.7656 0.283 Uiso 1 1 calc R . .
C8P C 0.7275(6) 0.7503(4) 0.4538(4) 0.086(2) Uani 1 1 d . . .
C8Q C 0.7319(6) 0.8226(4) 0.4181(5) 0.120(4) Uani 1 1 d . . .
H8Q1 H 0.7769 0.8337 0.3845 0.18 Uiso 1 1 calc R . .
H8Q2 H 0.7421 0.8449 0.4425 0.18 Uiso 1 1 calc R . .
H8Q3 H 0.6794 0.8337 0.4055 0.18 Uiso 1 1 calc R . .
C8R C 0.7044(7) 0.7132(5) 0.4183(4) 0.104(3) Uani 1 1 d . . .
H8R1 H 0.7002 0.669 0.4417 0.156 Uiso 1 1 calc R . .
H8R2 H 0.7473 0.7221 0.3837 0.156 Uiso 1 1 calc R . .
H8R3 H 0.6513 0.7253 0.4072 0.156 Uiso 1 1 calc R . .
C8S C 0.8181(5) 0.7357(4) 0.4661(4) 0.087(2) Uani 1 1 d . . .
H8S1 H 0.8234 0.691 0.4791 0.131 Uiso 1 1 calc R . .
H8S2 H 0.8278 0.7504 0.496 0.131 Uiso 1 1 calc R . .
H8S3 H 0.8589 0.7566 0.4308 0.131 Uiso 1 1 calc R . .
C8Z C 0.4964(4) 0.8044(3) 0.5924(4) 0.070(2) Uani 1 1 d . . .
H8Z1 H 0.4589 0.8177 0.5646 0.084 Uiso 1 1 calc R . .
H8Z2 H 0.4621 0.7847 0.6314 0.084 Uiso 1 1 calc R . .
C9A C 0.6356(6) 0.9603(3) 0.5306(6) 0.113(4) Uani 1 1 d . . .
C9B C 0.6464(7) 0.9654(3) 0.5831(6) 0.121(5) Uani 1 1 d . . .
H9B H 0.6796 0.9996 0.5812 0.145 Uiso 1 1 calc R . .
C9C C 0.6098(6) 0.9218(4) 0.6376(6) 0.110(4) Uani 1 1 d . . .
C9D C 0.5583(6) 0.8691(3) 0.6412(5) 0.092(3) Uani 1 1 d . . .
C9E C 0.5481(5) 0.8622(3) 0.5893(4) 0.079(3) Uani 1 1 d . . .
C9F C 0.5848(6) 0.9088(3) 0.5350(5) 0.092(3) Uani 1 1 d . . .
H9F H 0.5749 0.9052 0.5007 0.11 Uiso 1 1 calc R . .
C9H C 0.4347(8) 0.8392(6) 0.7186(8) 0.147(6) Uani 1 1 d . . .
H9H1 H 0.4399 0.8767 0.7274 0.176 Uiso 1 1 calc R . .
H9H2 H 0.4014 0.8488 0.6882 0.176 Uiso 1 1 calc R . .
C9I C 0.3899(9) 0.7913(9) 0.7690(10) 0.181(6) Uani 1 1 d U . .
H9I1 H 0.4196 0.7842 0.801 0.217 Uiso 1 1 calc R . .
H9I2 H 0.3877 0.7526 0.7617 0.217 Uiso 1 1 calc R . .
C9L C 0.2978(11) 0.8078(9) 0.7876(11) 0.201(6) Uani 1 1 d U . .
H9L1 H 0.2827 0.7841 0.8296 0.241 Uiso 1 1 calc R . .
H9L2 H 0.303 0.8518 0.783 0.241 Uiso 1 1 calc R . .
C9M C 0.2278(13) 0.8020(11) 0.7665(13) 0.223(8) Uani 1 1 d U . .
H9M H 0.2303 0.8375 0.7292 0.268 Uiso 1 1 calc R . .
C9O C 0.1471(9) 0.8095(7) 0.8145(7) 0.161(6) Uani 1 1 d U . .
H9O1 H 0.1504 0.7807 0.8532 0.241 Uiso 1 1 calc R . .
H9O2 H 0.0952 0.8002 0.8047 0.241 Uiso 1 1 calc R . .
H9O3 H 0.1489 0.8519 0.8134 0.241 Uiso 1 1 calc R . .
C9P C 0.6780(7) 1.0091(4) 0.4720(6) 0.122(4) Uani 1 1 d . . .
C9Q C 0.6516(8) 1.0761(3) 0.4695(7) 0.159(7) Uani 1 1 d . . .
H9Q1 H 0.5912 1.0756 0.4783 0.239 Uiso 1 1 calc R . .
H9Q2 H 0.6727 1.1068 0.4309 0.239 Uiso 1 1 calc R . .
H9Q3 H 0.6749 1.0867 0.4977 0.239 Uiso 1 1 calc R . .
C9R C 0.7724(8) 1.0080(6) 0.4688(10) 0.215(11) Uani 1 1 d . . .
H9R1 H 0.7845 0.9987 0.5072 0.322 Uiso 1 1 calc R . .
H9R2 H 0.7993 1.0484 0.4427 0.322 Uiso 1 1 calc R . .
H9R3 H 0.7934 0.9762 0.4543 0.322 Uiso 1 1 calc R . .
C9S C 0.6483(9) 0.9994(4) 0.4210(6) 0.132(4) Uani 1 1 d . . .
H9S1 H 0.6557 0.9568 0.4237 0.197 Uiso 1 1 calc R . .
H9S2 H 0.6808 1.028 0.3845 0.197 Uiso 1 1 calc R . .
H9S3 H 0.5897 1.0074 0.4226 0.197 Uiso 1 1 calc R . .
C9Z C 0.6193(7) 0.9275(4) 0.6955(6) 0.130(5) Uani 1 1 d . . .
H9Z1 H 0.63 0.9716 0.6888 0.156 Uiso 1 1 calc R . .
H9Z2 H 0.5667 0.9123 0.7236 0.156 Uiso 1 1 calc R . .
C10A C 0.8389(5) 0.8687(3) 0.7146(3) 0.0593(16) Uani 1 1 d . C .
C10B C 0.8169(4) 0.8230(3) 0.7717(3) 0.0524(14) Uani 1 1 d . . .
H10B H 0.8587 0.7987 0.788 0.063 Uiso 1 1 calc R . .
C10C C 0.7375(4) 0.8128(3) 0.8041(3) 0.0532(15) Uani 1 1 d . . .
C10E C 0.6739(4) 0.8478(3) 0.7783(4) 0.0656(18) Uani 1 1 d . . .
C10F C 0.6911(6) 0.8902(3) 0.7216(5) 0.080(3) Uani 1 1 d . C .
C10M C 0.3609(8) 0.8939(7) 0.9410(7) 0.149(5) Uani 1 1 d U . .
H10M H 0.352 0.9197 0.965 0.179 Uiso 1 1 calc R . .
C10P C 0.9308(5) 0.8834(4) 0.6810(3) 0.073(2) Uani 1 1 d . . .
C10Q C 0.9612(8) 0.8320(6) 0.6747(5) 0.056(3) Uiso 0.5 1 d P C 5
H10N H 1.0187 0.8414 0.6539 0.083 Uiso 0.5 1 calc PR C 5
H10O H 0.9281 0.8179 0.6529 0.083 Uiso 0.5 1 calc PR C 5
H10P H 0.9588 0.7995 0.7126 0.083 Uiso 0.5 1 calc PR C 5
C10R C 0.9269(9) 0.9378(6) 0.6166(6) 0.062(3) Uiso 0.5 1 d P C 5
H1QX H 0.981 0.9439 0.5911 0.093 Uiso 0.5 1 calc PR C 5
H10R H 0.9127 0.9766 0.6213 0.093 Uiso 0.5 1 calc PR C 5
H10S H 0.885 0.9246 0.5999 0.093 Uiso 0.5 1 calc PR C 5
C10S C 0.9736(9) 0.9186(7) 0.7104(7) 0.057(3) Uiso 0.5 1 d P C 5
H10T H 0.9782 0.8904 0.7491 0.085 Uiso 0.5 1 calc PR C 5
H10U H 0.9408 0.9528 0.7132 0.085 Uiso 0.5 1 calc PR C 5
H10V H 1.0289 0.935 0.6877 0.085 Uiso 0.5 1 calc PR C 5
C10T C 0.9959(11) 0.8211(8) 0.7201(7) 0.083(4) Uiso 0.5 1 d P C 6
H10W H 0.9991 0.8237 0.7572 0.125 Uiso 0.5 1 calc PR C 6
H10X H 1.0517 0.8268 0.6968 0.125 Uiso 0.5 1 calc PR C 6
H1XA H 0.9707 0.7804 0.7266 0.125 Uiso 0.5 1 calc PR C 6
C10U C 0.9556(11) 0.8771(8) 0.6243(7) 0.080(4) Uiso 0.5 1 d P C 6
H10Y H 1.0145 0.8898 0.6093 0.119 Uiso 0.5 1 calc PR C 6
H1ZX H 0.9232 0.9033 0.5972 0.119 Uiso 0.5 1 calc PR C 6
H10I H 0.9455 0.8339 0.629 0.119 Uiso 0.5 1 calc PR C 6
C10V C 0.9722(10) 0.9383(8) 0.6841(8) 0.067(4) Uiso 0.5 1 d P C 6
H1WA H 0.957 0.9379 0.7232 0.101 Uiso 0.5 1 calc PR C 6
H1UA H 0.9546 0.9759 0.657 0.101 Uiso 0.5 1 calc PR C 6
H1IA H 1.0322 0.9372 0.6741 0.101 Uiso 0.5 1 calc PR C 6
C10Z C 0.7172(5) 0.7645(3) 0.8672(3) 0.0700(19) Uani 1 1 d . . .
H10G H 0.7411 0.7809 0.8922 0.084 Uiso 1 1 calc R . .
H10H H 0.6565 0.759 0.8806 0.084 Uiso 1 1 calc R . .
C11A C 0.6933(4) 0.2519(3) 0.6849(3) 0.0631(17) Uani 1 1 d . . .
H1AX H 0.7487 0.2623 0.6889 0.095 Uiso 1 1 calc R . .
H11B H 0.6876 0.208 0.6909 0.095 Uiso 1 1 calc R . .
H11C H 0.6519 0.2604 0.7134 0.095 Uiso 1 1 calc R . .
C11B C 0.6805(5) 0.2896(4) 0.6265(4) 0.080(2) Uani 1 1 d . . .
C12A C 0.7115(4) 0.7521(3) 0.6815(3) 0.0576(16) Uani 1 1 d . . .
H12A H 0.7458 0.7524 0.709 0.086 Uiso 1 1 calc R . .
H12B H 0.6983 0.7094 0.6861 0.086 Uiso 1 1 calc R . .
H12C H 0.6602 0.7716 0.6885 0.086 Uiso 1 1 calc R . .
C12B C 0.7555(5) 0.7856(5) 0.6242(4) 0.081(2) Uani 1 1 d . . .
C89 C 0.7723(6) 0.9002(3) 0.6913(3) 0.068(2) Uani 1 1 d . . .
H89 H 0.7838 0.9298 0.653 0.082 Uiso 1 1 calc R C .
C111 C 0.8216(7) 0.2143(4) 0.4209(3) 0.090(3) Uani 1 1 d . . .
H1AY H 0.8136 0.1698 0.4436 0.135 Uiso 1 1 calc R . .
H1BX H 0.8808 0.2267 0.4084 0.135 Uiso 1 1 calc R . .
H1CX H 0.7961 0.2237 0.3871 0.135 Uiso 1 1 calc R . .
C117 C 0.9345(5) 0.6043(4) 0.9257(3) 0.077(2) Uani 1 1 d . . .
C133 C 0.9620(6) 0.5404(4) 0.9248(4) 0.093(3) Uani 1 1 d . . .
H13A H 1.0171 0.534 0.9343 0.14 Uiso 1 1 calc R . .
H13B H 0.9636 0.5399 0.8863 0.14 Uiso 1 1 calc R . .
H13C H 0.9225 0.5074 0.953 0.14 Uiso 1 1 calc R . .
C303 C 0.9238(7) 0.6044(5) 0.9872(4) 0.104(3) Uani 1 1 d . . .
H30A H 0.8805 0.5728 1.0129 0.157 Uiso 1 1 calc R . .
H30B H 0.9081 0.6451 0.9867 0.157 Uiso 1 1 calc R . .
H30C H 0.9759 0.5955 1.0008 0.157 Uiso 1 1 calc R . .
C500 C 1.0078(7) 0.6537(6) 0.8867(6) 0.123(4) Uani 1 1 d . . .
H50A H 0.9883 0.6837 0.8539 0.185 Uiso 1 1 calc R . .
H50B H 1.0535 0.6328 0.8728 0.185 Uiso 1 1 calc R . .
H50C H 1.0269 0.6751 0.9093 0.185 Uiso 1 1 calc R . .
O1G O 0.6900(3) 0.1866(2) 0.8278(2) 0.0647(12) Uani 1 1 d . . .
O1L O 0.9011(8) 0.1684(11) 0.8187(6) 0.264(9) Uani 1 1 d . . .
O1M O 0.8148(5) 0.1833(3) 0.7575(3) 0.118(2) Uani 1 1 d . . .
H1M H 0.8569 0.1796 0.7354 0.177 Uiso 1 1 calc R . .
O2G O 0.7530(3) 0.34670(18) 0.81160(19) 0.0555(11) Uani 1 1 d . . .
O3G O 0.8818(3) 0.32569(18) 0.69122(19) 0.0635(12) Uani 1 1 d . . .
O4G O 0.9181(3) 0.1741(2) 0.6675(2) 0.0725(14) Uani 1 1 d . . .
O5G O 0.7876(3) 0.05167(16) 0.77874(17) 0.0517(10) Uani 1 1 d . . .
O6G O 0.6426(4) 0.6816(2) 0.8281(2) 0.0757(14) Uani 1 1 d . . .
O6L O 0.4367(5) 0.6346(4) 0.8390(3) 0.113(2) Uani 1 1 d . . .
O6M O 0.5456(4) 0.6797(3) 0.7645(3) 0.0851(15) Uani 1 1 d . . .
H6M H 0.5132 0.6721 0.7457 0.128 Uiso 1 1 calc R . .
O7G O 0.5666(2) 0.54931(17) 0.77683(18) 0.0528(10) Uani 1 1 d . . .
O8G O 0.4906(3) 0.6736(2) 0.6729(2) 0.0738(14) Uani 1 1 d . . .
O9G O 0.5204(4) 0.8259(2) 0.6943(3) 0.0908(19) Uani 1 1 d . . .
O10G O 0.5922(3) 0.8391(3) 0.8109(4) 0.106(2) Uani 1 1 d . . .
N11C N 0.6700(6) 0.3216(6) 0.5797(4) 0.129(4) Uani 1 1 d . . .
N12C N 0.7904(6) 0.8148(7) 0.5776(4) 0.148(5) Uani 1 1 d . . .
C3N C 1.1772(17) 0.2328(10) 0.7613(13) 0.319(19) Uani 1 1 d U . .
H3N1 H 1.2091 0.2176 0.792 0.478 Uiso 1 1 calc R . .
H3N2 H 1.2068 0.2267 0.727 0.478 Uiso 1 1 calc R . .
H3N3 H 1.1229 0.21 0.774 0.478 Uiso 1 1 calc R . .
C7OA C 0.3320(10) 0.3183(5) 0.9587(6) 0.154(6) Uani 1 1 d . . .
H7O1 H 0.3087 0.3002 0.9351 0.231 Uiso 1 1 calc R . .
H7O2 H 0.2918 0.3118 0.9941 0.231 Uiso 1 1 calc R . .
H7O3 H 0.3826 0.2986 0.9684 0.231 Uiso 1 1 calc R . .
C9NB C 0.2159(12) 0.7413(9) 0.7559(9) 0.191(7) Uani 1 1 d U . .
H9N4 H 0.2595 0.7407 0.7245 0.286 Uiso 1 1 calc R . .
H9N5 H 0.1618 0.7393 0.7456 0.286 Uiso 1 1 calc R . .
H9N6 H 0.2188 0.7058 0.7909 0.286 Uiso 1 1 calc R . .
C10H C 0.5769(7) 0.8819(7) 0.8404(8) 0.153(6) Uani 1 1 d . . .
H10A H 0.5825 0.9252 0.8127 0.183 Uiso 1 1 calc R . .
H10C H 0.6154 0.8772 0.8671 0.183 Uiso 1 1 calc R . .
C10O C 0.3303(11) 0.8245(14) 0.9797(7) 0.262(14) Uani 1 1 d U . .
H10D H 0.313 0.8039 0.9558 0.393 Uiso 1 1 calc R . .
H10E H 0.2835 0.8233 1.0099 0.393 Uiso 1 1 calc R . .
H10F H 0.3755 0.8032 0.9973 0.393 Uiso 1 1 calc R . .
C10N C 0.3022(11) 0.9147(11) 0.8935(6) 0.208(9) Uani 1 1 d U . .
H1KA H 0.2492 0.9259 0.9103 0.312 Uiso 1 1 calc R . .
H1LA H 0.2925 0.8804 0.8814 0.312 Uiso 1 1 calc R . .
H1JA H 0.3293 0.9503 0.8601 0.312 Uiso 1 1 calc R . .
C4NB C 1.160(2) 0.0668(14) 0.7959(13) 0.39(2) Uani 1 1 d U . .
H4N1 H 1.1158 0.0908 0.806 0.58 Uiso 1 1 calc R . .
H4N2 H 1.2084 0.0948 0.7717 0.58 Uiso 1 1 calc R . .
H4N3 H 1.1761 0.0381 0.8311 0.58 Uiso 1 1 calc R . .
C10I C 0.4737(8) 0.8600(7) 0.8783(7) 0.149(4) Uani 1 1 d U . .
H10J H 0.4367 0.8624 0.8512 0.179 Uiso 1 1 calc R . .
H10K H 0.4696 0.8169 0.9064 0.179 Uiso 1 1 calc R . .
C10L C 0.4478(11) 0.9039(8) 0.9100(9) 0.182(6) Uani 1 1 d U . .
H1QH H 0.4842 0.8995 0.9379 0.218 Uiso 1 1 calc R . .
H1PO H 0.4571 0.9469 0.8816 0.218 Uiso 1 1 calc R . .

loop_
_atom_site_aniso_label
_atom_site_aniso_U_11
_atom_site_aniso_U_22
_atom_site_aniso_U_33
_atom_site_aniso_U_23
_atom_site_aniso_U_13
_atom_site_aniso_U_12
C1A 0.067(4) 0.059(4) 0.045(3) -0.009(3) -0.004(3) -0.008(3)
C1B 0.071(4) 0.053(3) 0.047(3) -0.019(3) -0.008(3) 0.006(3)
C1C 0.065(4) 0.048(3) 0.040(3) -0.012(2) -0.007(3) 0.001(3)
C1D 0.079(5) 0.045(3) 0.049(3) -0.014(3) -0.017(3) 0.001(3)
C1E 0.075(5) 0.040(3) 0.048(3) -0.010(2) -0.020(3) 0.000(3)
C1F 0.085(5) 0.041(3) 0.041(3) -0.006(2) -0.008(3) -0.008(3)
C1H 0.071(5) 0.069(5) 0.104(6) -0.017(4) -0.024(4) 0.010(4)
C1I 0.098(8) 0.180(12) 0.122(9) -0.067(8) -0.042(7) 0.015(8)
C1O 0.073(5) 0.070(4) 0.068(4) -0.011(3) 0.006(3) -0.021(4)
C1Z 0.072(4) 0.049(3) 0.053(3) -0.020(3) -0.002(3) -0.002(3)
C2A 0.058(4) 0.042(3) 0.059(3) -0.028(3) -0.013(3) 0.015(3)
C2B 0.077(5) 0.028(3) 0.052(3) -0.016(2) -0.001(3) 0.014(3)
C2C 0.055(4) 0.031(3) 0.059(3) -0.021(2) 0.001(3) 0.005(3)
C2D 0.054(4) 0.035(3) 0.061(3) -0.023(3) -0.011(3) 0.011(3)
C2E 0.053(4) 0.031(3) 0.049(3) -0.016(2) 0.001(3) 0.000(3)
C2F 0.053(4) 0.043(3) 0.057(3) -0.025(3) -0.004(3) 0.000(3)
C2H 0.074(5) 0.057(4) 0.079(4) -0.042(3) -0.021(3) 0.010(3)
C2I 0.072(5) 0.068(4) 0.111(6) -0.052(4) -0.024(4) 0.007(4)
C2L 0.102(7) 0.087(6) 0.118(7) -0.061(5) -0.052(6) 0.025(5)
C2M 0.102(7) 0.127(8) 0.121(7) -0.082(7) -0.055(6) 0.035(6)
C2N 0.107(8) 0.166(11) 0.156(9) -0.110(9) -0.068(7) 0.053(8)
C2O 0.135(10) 0.180(12) 0.138(10) -0.078(9) -0.075(8) 0.050(9)
C2P 0.097(6) 0.064(4) 0.088(5) -0.045(4) -0.049(4) 0.036(4)
C2Q 0.062(5) 0.112(7) 0.129(7) -0.074(6) -0.034(5) 0.030(5)
C2R 0.093(6) 0.103(6) 0.093(6) -0.034(5) -0.031(5) 0.019(5)
C2S 0.116(8) 0.098(7) 0.167(10) -0.074(7) -0.071(8) 0.011(6)
C2Z 0.074(5) 0.034(3) 0.075(4) -0.024(3) 0.010(3) -0.008(3)
C3A 0.055(4) 0.031(3) 0.073(4) -0.019(3) 0.001(3) -0.005(3)
C3B 0.047(3) 0.038(3) 0.073(4) -0.028(3) 0.002(3) -0.002(3)
C3C 0.041(3) 0.036(3) 0.076(4) -0.031(3) 0.004(3) -0.001(3)
C3D 0.061(4) 0.029(3) 0.070(4) -0.023(3) 0.002(3) -0.003(3)
C3E 0.063(4) 0.032(3) 0.078(4) -0.026(3) 0.016(3) -0.009(3)
C3F 0.056(4) 0.027(3) 0.077(4) -0.019(3) 0.011(3) -0.002(3)
C3H 0.136(9) 0.066(5) 0.131(7) -0.052(5) -0.068(7) 0.022(5)
C3I 0.131(9) 0.109(7) 0.176(10) -0.073(7) -0.060(8) 0.011(7)
C3L 0.112(7) 0.157(9) 0.135(8) -0.065(7) -0.056(6) 0.019(7)
C3M 0.117(9) 0.197(13) 0.229(13) -0.079(11) -0.075(10) 0.007(9)
C3O 0.129(13) 0.26(2) 0.216(19) -0.003(17) 0.009(13) -0.004(15)
C3P 0.072(5) 0.040(3) 0.073(4) -0.017(3) -0.005(3) 0.003(3)
C3Q 0.097(6) 0.035(3) 0.074(4) -0.013(3) 0.002(4) -0.004(3)
C3R 0.113(9) 0.086(6) 0.163(10) 0.018(6) -0.067(8) -0.043(6)
C3S 0.160(9) 0.071(5) 0.062(4) -0.018(4) -0.007(5) 0.034(6)
C3Z 0.047(3) 0.040(3) 0.080(4) -0.035(3) -0.005(3) 0.003(3)
C4A 0.054(4) 0.041(3) 0.060(3) -0.019(3) -0.002(3) -0.012(3)
C4B 0.058(4) 0.035(3) 0.062(3) -0.023(3) -0.009(3) -0.004(3)
C4C 0.049(3) 0.031(3) 0.066(3) -0.024(2) -0.004(3) 0.002(2)
C4D 0.053(4) 0.044(3) 0.065(3) -0.030(3) -0.013(3) 0.008(3)
C4E 0.045(3) 0.036(3) 0.063(3) -0.025(3) -0.004(3) 0.004(2)
C4F 0.056(4) 0.036(3) 0.060(3) -0.021(2) -0.003(3) -0.004(3)
C4H 0.080(6) 0.090(6) 0.110(6) -0.020(5) -0.030(5) 0.009(5)
C4I 0.055(4) 0.105(6) 0.090(5) -0.017(5) -0.022(4) 0.009(5)
C4L 0.092(7) 0.111(8) 0.137(9) 0.005(7) -0.031(6) 0.004(6)
C4M 0.159(15) 0.156(14) 0.189(15) 0.039(12) 0.017(12) 0.048(13)
C4O 0.062(7) 0.149(13) 0.32(2) -0.012(13) -0.028(10) 0.009(9)
C4Q 0.071(5) 0.053(4) 0.060(4) -0.015(3) -0.009(3) -0.023(3)
C4R 0.088(6) 0.058(4) 0.077(4) -0.006(3) -0.023(4) -0.023(4)
C4S 0.087(6) 0.072(4) 0.069(4) -0.020(3) -0.027(4) -0.018(4)
C4Z 0.064(4) 0.032(3) 0.069(4) -0.022(3) -0.017(3) 0.008(3)
C5A 0.056(4) 0.037(3) 0.061(3) -0.018(3) -0.015(3) -0.002(3)
C5B 0.052(4) 0.040(3) 0.065(4) -0.018(3) -0.011(3) 0.001(3)
C5C 0.056(4) 0.029(3) 0.055(3) -0.008(2) -0.014(3) -0.004(3)
C5D 0.051(4) 0.026(2) 0.064(3) -0.013(2) -0.020(3) -0.002(2)
C5E 0.056(4) 0.021(2) 0.064(3) -0.018(2) -0.014(3) 0.000(2)
C5F 0.064(4) 0.027(3) 0.060(3) -0.018(2) -0.018(3) 0.003(3)
C5H 0.067(4) 0.033(3) 0.061(3) -0.015(2) -0.022(3) 0.005(3)
C5I 0.054(4) 0.049(3) 0.060(3) -0.022(3) -0.017(3) 0.005(3)
C5L 0.075(4) 0.051(3) 0.064(4) -0.027(3) -0.032(3) 0.020(3)
C5M 0.079(5) 0.065(4) 0.077(4) -0.032(3) -0.038(4) 0.023(4)
C5N 0.071(6) 0.169(11) 0.146(9) -0.061(8) -0.040(6) 0.037(7)
C5O 0.136(8) 0.076(5) 0.127(7) -0.055(5) -0.092(7) 0.048(5)
C5P 0.055(4) 0.063(4) 0.072(4) -0.034(3) -0.021(3) 0.008(3)
C5Z 0.071(4) 0.042(3) 0.060(3) -0.017(3) -0.021(3) 0.007(3)
C6A 0.078(5) 0.059(4) 0.053(3) -0.023(3) 0.001(3) -0.009(3)
C6B 0.075(5) 0.044(3) 0.048(3) -0.019(3) -0.002(3) -0.004(3)
C6C 0.071(4) 0.042(3) 0.049(3) -0.019(2) 0.004(3) -0.010(3)
C6D 0.074(4) 0.049(3) 0.049(3) -0.018(3) -0.002(3) 0.000(3)
C6E 0.092(5) 0.043(3) 0.042(3) -0.018(3) 0.015(3) -0.015(3)
C6F 0.077(5) 0.059(4) 0.053(3) -0.026(3) 0.003(3) -0.011(4)
C6H 0.089(6) 0.118(7) 0.067(4) -0.031(5) -0.026(4) 0.010(5)
C6I 0.075(6) 0.092(6) 0.085(6) -0.035(4) 0.010(4) 0.002(5)
C6Z 0.072(4) 0.045(3) 0.053(3) -0.022(3) -0.004(3) -0.001(3)
C7A 0.049(3) 0.028(2) 0.047(3) -0.016(2) -0.007(2) 0.008(2)
C7B 0.051(3) 0.025(2) 0.047(3) -0.014(2) -0.010(2) 0.003(2)
C7C 0.046(3) 0.020(2) 0.061(3) -0.017(2) -0.015(3) 0.005(2)
C7D 0.043(3) 0.026(2) 0.052(3) -0.014(2) -0.004(2) 0.005(2)
C7E 0.054(4) 0.028(2) 0.048(3) -0.014(2) -0.001(3) 0.000(2)
C7F 0.054(4) 0.033(3) 0.049(3) -0.016(2) -0.011(3) 0.002(2)
C7H 0.056(4) 0.032(3) 0.057(3) -0.017(2) 0.000(3) -0.001(3)
C7I 0.057(4) 0.051(3) 0.070(4) -0.021(3) 0.002(3) 0.004(3)
C7L 0.064(4) 0.051(3) 0.057(3) -0.022(3) 0.003(3) -0.006(3)
C7M 0.078(5) 0.063(4) 0.082(5) -0.030(4) 0.019(4) -0.013(4)
C7N 0.164(12) 0.111(8) 0.145(10) -0.071(7) 0.054(8) -0.034(8)
C7P 0.045(3) 0.043(3) 0.052(3) -0.019(2) -0.004(2) -0.003(3)
C7Q 0.048(4) 0.068(4) 0.069(4) -0.024(3) -0.009(3) 0.009(3)
C7R 0.052(4) 0.081(5) 0.058(4) -0.026(3) -0.001(3) -0.001(3)
C7S 0.067(4) 0.069(4) 0.081(4) -0.045(4) 0.001(3) -0.018(4)
C7Z 0.050(3) 0.028(3) 0.071(4) -0.020(2) -0.022(3) 0.004(2)
C8A 0.069(4) 0.042(3) 0.072(4) -0.008(3) -0.032(3) 0.015(3)
C8B 0.065(4) 0.036(3) 0.090(5) -0.005(3) -0.041(4) 0.002(3)
C8C 0.065(4) 0.033(3) 0.106(5) -0.035(3) -0.048(4) 0.014(3)
C8D 0.050(4) 0.041(3) 0.080(4) -0.030(3) -0.022(3) 0.006(3)
C8E 0.049(3) 0.029(3) 0.068(4) -0.018(2) -0.023(3) 0.005(2)
C8F 0.060(4) 0.043(3) 0.072(4) -0.024(3) -0.032(3) 0.016(3)
C8H 0.057(5) 0.086(5) 0.094(5) -0.016(4) -0.014(4) -0.012(4)
C8I 0.065(4) 0.063(4) 0.066(4) -0.011(3) -0.021(3) -0.004(3)
C8L 0.078(6) 0.111(7) 0.097(6) -0.012(5) -0.022(5) -0.016(5)
C8M 0.116(9) 0.131(9) 0.112(8) -0.007(7) -0.028(7) -0.028(8)
C8N 0.131(10) 0.139(10) 0.117(8) -0.031(7) -0.036(7) 0.021(8)
C8O 0.127(11) 0.177(14) 0.203(15) 0.016(12) -0.074(11) -0.074(11)
C8P 0.087(6) 0.069(5) 0.082(5) 0.002(4) -0.035(4) 0.020(4)
C8Q 0.091(7) 0.082(6) 0.128(8) 0.032(5) -0.029(6) 0.016(5)
C8R 0.108(7) 0.122(8) 0.074(5) -0.021(5) -0.032(5) 0.020(6)
C8S 0.076(5) 0.075(5) 0.086(5) -0.002(4) -0.015(4) 0.023(4)
C8Z 0.061(4) 0.034(3) 0.135(6) -0.040(4) -0.051(4) 0.015(3)
C9A 0.111(7) 0.021(3) 0.218(11) -0.021(5) -0.115(8) 0.014(4)
C9B 0.136(9) 0.025(4) 0.232(12) -0.033(6) -0.140(9) 0.016(4)
C9C 0.118(7) 0.040(4) 0.224(12) -0.067(6) -0.123(8) 0.041(5)
C9D 0.106(7) 0.034(4) 0.178(9) -0.055(5) -0.097(7) 0.037(4)
C9E 0.073(5) 0.034(3) 0.159(7) -0.045(4) -0.076(5) 0.024(3)
C9F 0.095(6) 0.033(4) 0.174(9) -0.039(5) -0.089(6) 0.022(4)
C9H 0.110(9) 0.102(8) 0.305(19) -0.149(11) -0.071(11) 0.050(8)
C9I 0.094(9) 0.160(11) 0.343(19) -0.176(13) 0.000(11) -0.005(9)
C9L 0.128(10) 0.188(10) 0.357(17) -0.205(11) 0.002(12) 0.004(10)
C9M 0.144(13) 0.184(13) 0.35(2) -0.142(14) 0.031(14) 0.015(12)
C9O 0.110(9) 0.139(10) 0.221(15) -0.088(10) 0.041(9) -0.003(8)
C9P 0.111(8) 0.039(4) 0.223(12) -0.025(6) -0.103(9) 0.011(5)
C9Q 0.159(11) 0.028(4) 0.307(18) -0.029(6) -0.161(13) 0.008(5)
C9R 0.095(9) 0.101(9) 0.36(3) 0.035(12) -0.096(13) 0.009(8)
C9S 0.149(11) 0.049(5) 0.181(11) -0.023(6) -0.036(9) -0.019(6)
C9Z 0.156(9) 0.047(4) 0.263(13) -0.093(7) -0.155(10) 0.056(5)
C10A 0.077(5) 0.049(3) 0.061(4) -0.027(3) -0.021(3) -0.009(3)
C10B 0.054(4) 0.049(3) 0.061(3) -0.026(3) -0.017(3) 0.006(3)
C10C 0.060(4) 0.039(3) 0.069(4) -0.033(3) -0.006(3) 0.003(3)
C10E 0.051(4) 0.041(3) 0.119(6) -0.045(4) -0.018(4) 0.000(3)
C10F 0.088(6) 0.037(4) 0.151(8) -0.053(5) -0.073(6) 0.022(4)
C10M 0.096(8) 0.141(10) 0.180(12) -0.035(9) -0.007(8) 0.025(8)
C10P 0.080(5) 0.077(5) 0.066(4) -0.038(4) 0.001(4) -0.027(4)
C10Z 0.077(5) 0.055(4) 0.079(4) -0.040(3) 0.013(4) -0.010(3)
C11A 0.049(4) 0.050(3) 0.101(5) -0.043(3) -0.008(3) 0.004(3)
C11B 0.061(5) 0.114(6) 0.091(6) -0.065(5) -0.020(4) 0.025(4)
C12A 0.058(4) 0.045(3) 0.081(4) -0.035(3) -0.016(3) 0.004(3)
C12B 0.048(4) 0.124(7) 0.075(5) -0.042(5) -0.011(4) -0.009(5)
C89 0.104(7) 0.029(3) 0.082(4) -0.019(3) -0.047(5) -0.002(4)
C111 0.136(8) 0.068(5) 0.062(4) -0.026(4) -0.008(4) -0.029(5)
C117 0.076(5) 0.069(4) 0.085(5) -0.027(4) -0.013(4) -0.012(4)
C133 0.091(6) 0.105(6) 0.097(6) -0.050(5) -0.026(5) 0.019(5)
C303 0.116(8) 0.114(7) 0.102(6) -0.057(6) -0.035(6) 0.002(6)
C500 0.085(7) 0.137(9) 0.146(9) -0.058(8) -0.003(6) -0.027(7)
O1G 0.058(3) 0.056(3) 0.075(3) -0.028(2) 0.006(2) -0.009(2)
O1L 0.134(9) 0.50(3) 0.181(11) -0.135(15) -0.063(8) 0.051(13)
O1M 0.133(6) 0.110(5) 0.117(5) -0.051(4) -0.025(4) 0.019(4)
O2G 0.057(3) 0.040(2) 0.080(3) -0.0323(19) -0.016(2) 0.0089(19)
O3G 0.082(3) 0.037(2) 0.067(3) -0.021(2) 0.002(2) -0.004(2)
O4G 0.088(4) 0.046(2) 0.093(3) -0.025(2) -0.042(3) 0.006(2)
O5G 0.055(2) 0.0322(19) 0.068(2) -0.0137(17) -0.0227(19) 0.0022(18)
O6G 0.109(4) 0.061(3) 0.063(3) -0.029(2) -0.019(3) 0.019(3)
O6L 0.092(5) 0.150(6) 0.104(4) -0.066(4) 0.003(4) -0.025(5)
O6M 0.081(4) 0.083(3) 0.097(4) -0.042(3) -0.015(3) 0.001(3)
O7G 0.048(2) 0.0315(19) 0.070(2) -0.0149(17) 0.0002(19) 0.0033(17)
O8G 0.071(3) 0.042(2) 0.108(4) -0.028(2) -0.016(3) 0.014(2)
O9G 0.100(4) 0.046(3) 0.161(6) -0.060(4) -0.067(4) 0.027(3)
O10G 0.049(3) 0.097(4) 0.219(7) -0.116(5) -0.020(4) 0.010(3)
N11C 0.098(6) 0.216(11) 0.107(6) -0.094(7) -0.035(5) 0.070(7)
N12C 0.070(5) 0.264(14) 0.092(6) -0.050(7) -0.003(4) -0.049(7)
C3N 0.29(3) 0.145(15) 0.33(3) 0.039(17) 0.12(2) 0.111(17)
C7OA 0.177(13) 0.077(6) 0.141(9) -0.015(6) 0.083(9) -0.041(7)
C9NB 0.166(15) 0.203(17) 0.236(18) -0.136(15) -0.004(13) 0.028(13)
C10H 0.076(6) 0.179(12) 0.285(17) -0.189(13) -0.021(8) 0.031(7)
C10O 0.118(12) 0.42(3) 0.123(11) 0.032(16) -0.005(9) 0.025(17)
C10N 0.167(14) 0.30(2) 0.109(9) -0.032(11) -0.011(9) 0.110(15)
C4NB 0.61(5) 0.46(4) 0.37(3) -0.35(3) -0.38(3) 0.40(4)
C10I 0.134(9) 0.159(10) 0.228(12) -0.148(9) -0.054(9) 0.032(8)
C10L 0.140(10) 0.148(10) 0.246(13) -0.072(10) -0.017(10) 0.025(9)

loop_
_atom_type_symbol
_atom_type_description
_atom_type_scat_dispersion_real
_atom_type_scat_dispersion_imag
_atom_type_scat_source
C C 0.0033 0.0016 'International Tables Vol C Tables 4.2.6.8 and 6.1.1.4'
H H 0 0 'International Tables Vol C Tables 4.2.6.8 and 6.1.1.4'
O O 0.0106 0.006 'International Tables Vol C Tables 4.2.6.8 and 6.1.1.4'
N N 0.0061 0.0033 'International Tables Vol C Tables 4.2.6.8 and 6.1.1.4'

loop_
_geom_angle_atom_site_label_1
_geom_angle_atom_site_label_2
_geom_angle_atom_site_label_3
_geom_angle
C1F C1A C1B 116.1(6)
C1F C1A C1O 121.7(6)
C1B C1A C1O 122.1(6)
C1C C1B C1A 123.0(6)
C1B C1C C1D 118.8(6)
C1B C1C C1Z 120.0(5)
C1D C1C C1Z 121.1(6)
O1G C1D C1E 119.7(5)
O1G C1D C1C 120.2(5)
C1E C1D C1C 119.8(6)
C1F C1E C1D 119.6(6)
C1F C1E C5Z 120.8(5)
C1D C1E C5Z 119.6(6)
C1E C1F C1A 122.6(6)
O1G C1H C1I 100.1(7)
O1L C1I O1M 123.7(13)
O1L C1I C1H 120.2(12)
O1M C1I C1H 116.0(10)
C1P C1O C1T 138.5(13)
C1P C1O C1A 107.9(11)
C1T C1O C1A 113.5(9)
C1P C1O C1U 47.7(10)
C1T C1O C1U 110.2(10)
C1A C1O C1U 113.1(9)
C1P C1O C1R 120.4(14)
C1T C1O C1R 44.7(9)
C1A C1O C1R 111.3(10)
C1U C1O C1R 135.4(11)
C1P C1O C1S 56.0(11)
C1T C1O C1S 111.4(11)
C1A C1O C1S 107.5(8)
C1U C1O C1S 100.4(10)
C1R C1O C1S 70.3(10)
C1P C1O C1Q 109.5(12)
C1T C1O C1Q 58.5(10)
C1A C1O C1Q 103.6(9)
C1U C1O C1Q 62.2(9)
C1R C1O C1Q 102.8(11)
C1S C1O C1Q 148.6(11)
C1C C1Z C2E 114.3(5)
C2B C2A C2F 116.7(5)
C2B C2A C2P 122.7(6)
C2F C2A C2P 120.6(6)
C2C C2B C2A 122.6(5)
C2B C2C C2D 118.8(6)
C2B C2C C2Z 121.8(5)
C2D C2C C2Z 119.3(6)
C2E C2D O2G 120.6(5)
C2E C2D C2C 120.6(5)
O2G C2D C2C 118.8(6)
C2F C2E C2D 119.3(5)
C2F C2E C1Z 119.7(6)
C2D C2E C1Z 120.9(5)
C2E C2F C2A 121.8(6)
O2G C2H C2I 109.3(5)
C2H C2I C2L 114.3(7)
C2I C2L C2M 116.0(8)
C2N C2M C2O 110.4(9)
C2N C2M C2L 111.7(8)
C2O C2M C2L 112.0(10)
C2S C2P C2Q 118.2(8)
C2S C2P C2A 109.4(6)
C2Q C2P C2A 109.3(5)
C2S C2P C2R 107.2(7)
C2Q C2P C2R 104.7(6)
C2A C2P C2R 107.5(7)
C3E C2Z C2C 113.1(5)
C3F C3A C3B 116.9(6)
C3F C3A C3P 121.3(5)
C3B C3A C3P 121.7(5)
C3C C3B C3A 122.1(5)
C3B C3C C3D 119.5(5)
C3B C3C C3Z 120.1(5)
C3D C3C C3Z 120.4(5)
O3G C3D C3C 120.6(5)
O3G C3D C3E 119.1(5)
C3C C3D C3E 120.3(6)
C3F C3E C3D 118.2(5)
C3F C3E C2Z 120.6(5)
C3D C3E C2Z 121.2(6)
C3E C3F C3A 122.8(5)
O3G C3H C3I 120.9(8)
C3H C3I C3L 117.2(10)
C3I C3L C3M 113.4(11)
C3N C3M C3L 117.7(17)
C3N C3M C3O 96(2)
C3L C3M C3O 101.0(14)
C3S C3P C3Q 106.9(6)
C3S C3P C3A 111.9(6)
C3Q C3P C3A 108.9(6)
C3S C3P C3R 113.2(9)
C3Q C3P C3R 107.6(7)
C3A C3P C3R 108.2(6)
C4E C3Z C3C 112.8(5)
C4F C4A C4B 117.2(5)
C4F C4A C4Q 123.0(5)
C4B C4A C4Q 119.8(5)
C4C C4B C4A 122.0(5)
C4B C4C C4D 117.2(5)
C4B C4C C4Z 120.4(5)
C4D C4C C4Z 122.3(5)
C4E C4D C4C 122.1(5)
C4E C4D O4G 120.0(5)
C4C C4D O4G 117.9(5)
C4F C4E C4D 118.3(5)
C4F C4E C3Z 120.2(5)
C4D C4E C3Z 121.5(5)
C4E C4F C4A 123.0(5)
C4I C4H O4G 114.0(8)
C4H C4I C4L 112.7(8)
C4M C4L C4I 123.7(12)
C4O C4M C4L 119.0(18)
C4O C4M C4NB 103(2)
C4L C4M C4NB 107.0(17)
C4S C4Q C4A 109.2(5)
C4S C4Q C111 111.0(6)
C4A C4Q C111 109.0(6)
C4S C4Q C4R 106.7(6)
C4A C4Q C4R 111.5(5)
C111 C4Q C4R 109.4(6)
C4C C4Z C5E 111.7(4)
C5F C5A C5B 117.5(5)
C5F C5A C5P 122.2(5)
C5B C5A C5P 120.3(6)
C5C C5B C5A 121.3(6)
C5B C5C C5D 118.1(5)
C5B C5C C5Z 120.5(6)
C5D C5C C5Z 121.4(5)
C5E C5D C5C 122.2(5)
C5E C5D O5G 119.0(5)
C5C C5D O5G 118.7(5)
C5D C5E C5F 117.1(5)
C5D C5E C4Z 122.0(5)
C5F C5E C4Z 120.9(5)
C5A C5F C5E 123.6(5)
O5G C5H C5I 108.9(5)
C5H C5I C5L 112.0(5)
C5M C5L C5I 116.7(6)
C5N C5M C5L 112.2(7)
C5N C5M C5O 113.5(8)
C5L C5M C5O 110.9(6)
C5V C5P C5S 134.4(10)
C5V C5P C5Q 69.2(9)
C5S C5P C5Q 111.5(9)
C5V C5P C5A 112.1(8)
C5S C5P C5A 109.4(7)
C5Q C5P C5A 111.6(7)
C5V C5P C5R 37.2(8)
C5S C5P C5R 112.9(10)
C5Q C5P C5R 105.6(9)
C5A C5P C5R 105.5(7)
C5V C5P C5U 112.4(11)
C5S C5P C5U 69.5(10)
C5Q C5P C5U 46.4(8)
C5A C5P C5U 109.2(9)
C5R C5P C5U 141.9(10)
C5V C5P C5T 108.1(10)
C5S C5P C5T 34.9(7)
C5Q C5P C5T 130.9(8)
C5A C5P C5T 114.0(7)
C5R C5P C5T 78.8(9)
C5U C5P C5T 100.6(9)
C5C C5Z C1E 113.8(5)
C6B C6A C6F 117.2(7)
C6B C6A C117 123.0(6)
C6F C6A C117 119.8(6)
C6C C6B C6A 122.7(6)
C6B C6C C6D 118.8(6)
C6B C6C C6Z 120.1(5)
C6D C6C C6Z 121.2(6)
O6G C6D C6C 121.4(6)
O6G C6D C6E 118.2(6)
C6C C6D C6E 119.9(7)
C6F C6E C6D 119.1(6)
C6F C6E C10Z 122.6(6)
C6D C6E C10Z 118.3(7)
C6E C6F C6A 122.3(6)
O6G C6H C6I 106.0(7)
O6L C6I O6M 123.5(9)
O6L C6I C6H 119.9(8)
O6M C6I C6H 116.5(9)
C6C C6Z C7E 112.5(5)
C7B C7A C7F 115.6(5)
C7B C7A C7P 124.2(5)
C7F C7A C7P 120.2(5)
C7C C7B C7A 122.8(5)
C7D C7C C7B 118.7(5)
C7D C7C C7Z 121.6(5)
C7B C7C C7Z 119.7(5)
C7C C7D O7G 120.4(5)
C7C C7D C7E 120.5(5)
O7G C7D C7E 119.0(5)
C7F C7E C7D 119.0(5)
C7F C7E C6Z 119.8(5)
C7D C7E C6Z 121.2(5)
C7E C7F C7A 123.2(5)
O7G C7H C7I 109.5(4)
C7L C7I C7H 113.2(5)
C7I C7L C7M 115.4(6)
C7L C7M C7OA 112.3(7)
C7L C7M C7N 112.4(8)
C7OA C7M C7N 104.6(9)
C7A C7P C7R 112.3(5)
C7A C7P C7Q 109.6(5)
C7R C7P C7Q 107.2(5)
C7A C7P C7S 108.5(5)
C7R C7P C7S 109.0(5)
C7Q C7P C7S 110.2(5)
C8E C7Z C7C 111.2(5)
C8F C8A C8B 116.6(7)
C8F C8A C8P 121.2(6)
C8B C8A C8P 122.1(6)
C8C C8B C8A 122.8(6)
C8B C8C C8D 119.2(6)
C8B C8C C8Z 120.9(6)
C8D C8C C8Z 119.9(7)
C8C C8D O8G 122.1(5)
C8C C8D C8E 120.6(6)
O8G C8D C8E 117.2(5)
C8F C8E C8D 116.8(5)
C8F C8E C7Z 121.1(5)
C8D C8E C7Z 122.1(6)
C8A C8F C8E 123.8(6)
O8G C8H C8I 112.6(6)
C8H C8I C8L 114.4(6)
C8I C8L C8M 117.5(8)
C8O C8M C8L 113.6(10)
C8O C8M C8N 110.1(13)
C8L C8M C8N 113.2(11)
C8R C8P C8A 108.7(8)
C8R C8P C8Q 111.1(8)
C8A C8P C8Q 112.2(7)
C8R C8P C8S 109.1(8)
C8A C8P C8S 110.0(6)
C8Q C8P C8S 105.6(7)
C9E C8Z C8C 111.0(6)
C9F C9A C9B 117.3(10)
C9F C9A C9P 122.2(10)
C9B C9A C9P 120.6(8)
C9C C9B C9A 122.7(7)
C9B C9C C9D 119.2(9)
C9B C9C C9Z 123.4(8)
C9D C9C C9Z 117.4(11)
O9G C9D C9E 120.4(7)
O9G C9D C9C 120.5(9)
C9E C9D C9C 119.1(11)
C9D C9E C9F 119.4(7)
C9D C9E C8Z 119.7(8)
C9F C9E C8Z 120.9(7)
C9A C9F C9E 122.2(9)
C9I C9H O9G 116.7(10)
C9H C9I C9L 112.5(17)
C9M C9L C9I 129.0(16)
C9L C9M C9NB 115.8(17)
C9L C9M C9O 106(2)
C9NB C9M C9O 111.1(16)
C9R C9P C9A 107.8(9)
C9R C9P C9S 114.3(15)
C9A C9P C9S 111.7(8)
C9R C9P C9Q 108.0(9)
C9A C9P C9Q 108.7(12)
C9S C9P C9Q 106.1(8)
C10F C9Z C9C 112.7(8)
C89 C10A C10B 115.5(7)
C89 C10A C10P 122.7(6)
C10B C10A C10P 121.8(6)
C10C C10B C10A 123.1(6)
C10B C10C C10E 118.2(6)
C10B C10C C10Z 121.3(6)
C10E C10C C10Z 120.5(6)
C10F C10E O10G 119.6(7)
C10F C10E C10C 120.9(7)
O10G C10E C10C 119.5(7)
C89 C10F C10E 118.7(6)
C89 C10F C9Z 122.4(9)
C10E C10F C9Z 118.9(10)
C10L C10M C10O 115.3(13)
C10L C10M C10N 107.9(15)
C10O C10M C10N 104.8(15)
C10Q C10P C10V 131.5(10)
C10Q C10P C10U 56.3(9)
C10V C10P C10U 113.4(11)
C10Q C10P C10S 121.4(10)
C10V C10P C10S 25.2(6)
C10U C10P C10S 131.4(10)
C10Q C10P C10A 109.8(8)
C10V C10P C10A 113.6(8)
C10U C10P C10A 121.1(9)
C10S C10P C10A 105.5(7)
C10Q C10P C10R 110.3(8)
C10V C10P C10R 78.1(9)
C10U C10P C10R 54.0(8)
C10S C10P C10R 103.3(9)
C10A C10P C10R 105.4(7)
C10Q C10P C10T 44.5(8)
C10V C10P C10T 100.0(10)
C10U C10P C10T 95.6(9)
C10S C10P C10T 80.5(9)
C10A C10P C10T 109.0(7)
C10R C10P C10T 143.0(9)
C6E C10Z C10C 113.4(5)
N11C C11B C11A 178.1(9)
N12C C12B C12A 177.6(12)
C10F C89 C10A 123.5(7)
C303 C117 C6A 109.4(7)
C303 C117 C133 110.7(7)
C6A C117 C133 112.5(6)
C303 C117 C500 107.4(8)
C6A C117 C500 110.2(7)
C133 C117 C500 106.4(8)
C1D O1G C1H 117.0(5)
C2D O2G C2H 112.2(4)
C3D O3G C3H 116.7(6)
C4D O4G C4H 114.9(6)
C5D O5G C5H 111.6(4)
C6D O6G C6H 117.7(5)
C7D O7G C7H 114.3(4)
C8D O8G C8H 114.4(6)
C9D O9G C9H 115.8(8)
C10E O10G C10H 112.5(6)
O10G C10H C10I 103.0(8)
C10L C10I C10H 108.6(10)
C10M C10L C10I 115.1(15)

loop_
_geom_bond_atom_site_label_1
_geom_bond_atom_site_label_2
_geom_bond_distance
C1A C1F 1.404(9)
C1A C1B 1.412(9)
C1A C1O 1.521(10)
C1B C1C 1.377(9)
C1C C1D 1.407(9)
C1C C1Z 1.502(9)
C1D O1G 1.365(8)
C1D C1E 1.404(9)
C1E C1F 1.374(9)
C1E C5Z 1.533(9)
C1H O1G 1.432(9)
C1H C1I 1.593(16)
C1I O1L 1.154(14)
C1I O1M 1.326(13)
C1O C1P 1.42(2)
C1O C1T 1.466(17)
C1O C1U 1.563(18)
C1O C1R 1.59(2)
C1O C1S 1.619(18)
C1O C1Q 1.66(2)
C1Z C2E 1.534(8)
C2A C2B 1.400(9)
C2A C2F 1.415(8)
C2A C2P 1.524(9)
C2B C2C 1.380(9)
C2C C2D 1.403(8)
C2C C2Z 1.542(9)
C2D C2E 1.389(9)
C2D O2G 1.393(7)
C2E C2F 1.385(8)
C2H O2G 1.453(7)
C2H C2I 1.478(10)
C2I C2L 1.498(12)
C2L C2M 1.541(12)
C2M C2N 1.509(15)
C2M C2O 1.507(17)
C2P C2S 1.490(11)
C2P C2Q 1.493(10)
C2P C2R 1.593(12)
C2Z C3E 1.509(9)
C3A C3F 1.392(9)
C3A C3B 1.410(8)
C3A C3P 1.534(9)
C3B C3C 1.376(9)
C3C C3D 1.395(8)
C3C C3Z 1.538(7)
C3D O3G 1.382(8)
C3D C3E 1.410(8)
C3E C3F 1.391(9)
C3H O3G 1.400(10)
C3H C3I 1.411(15)
C3I C3L 1.510(15)
C3L C3M 1.57(2)
C3M C3N 1.46(3)
C3M C3O 1.71(3)
C3P C3S 1.519(11)
C3P C3Q 1.533(9)
C3P C3R 1.536(13)
C3Z C4E 1.520(8)
C4A C4F 1.389(8)
C4A C4B 1.411(8)
C4A C4Q 1.526(9)
C4B C4C 1.401(8)
C4C C4D 1.405(8)
C4C C4Z 1.507(8)
C4D C4E 1.391(8)
C4D O4G 1.406(7)
C4E C4F 1.376(8)
C4H C4I 1.446(12)
C4H O4G 1.457(10)
C4I C4L 1.530(14)
C4L C4M 1.453(19)
C4M C4O 1.25(2)
C4M C4NB 1.56(3)
C4Q C4S 1.524(11)
C4Q C111 1.531(11)
C4Q C4R 1.535(9)
C4Z C5E 1.512(9)
C5A C5F 1.361(9)
C5A C5B 1.419(8)
C5A C5P 1.527(9)
C5B C5C 1.391(8)
C5C C5D 1.400(9)
C5C C5Z 1.503(8)
C5D C5E 1.383(8)
C5D O5G 1.409(7)
C5E C5F 1.403(8)
C5H O5G 1.441(7)
C5H C5I 1.499(8)
C5I C5L 1.516(8)
C5L C5M 1.514(9)
C5M C5N 1.479(13)
C5M C5O 1.515(11)
C5P C5V 1.425(18)
C5P C5S 1.459(15)
C5P C5Q 1.520(14)
C5P C5R 1.577(17)
C5P C5U 1.59(2)
C5P C5T 1.593(15)
C6A C6B 1.389(9)
C6A C6F 1.393(10)
C6A C117 1.534(11)
C6B C6C 1.389(10)
C6C C6D 1.391(9)
C6C C6Z 1.501(9)
C6D O6G 1.356(8)
C6D C6E 1.413(10)
C6E C6F 1.376(11)
C6E C10Z 1.530(9)
C6H O6G 1.377(10)
C6H C6I 1.454(13)
C6I O6L 1.249(11)
C6I O6M 1.296(10)
C6Z C7E 1.545(8)
C7A C7B 1.397(8)
C7A C7F 1.408(8)
C7A C7P 1.523(8)
C7B C7C 1.393(8)
C7C C7D 1.383(8)
C7C C7Z 1.522(8)
C7D O7G 1.386(7)
C7D C7E 1.397(8)
C7E C7F 1.367(8)
C7H O7G 1.444(6)
C7H C7I 1.500(8)
C7I C7L 1.494(9)
C7L C7M 1.518(10)
C7M C7OA 1.522(12)
C7M C7N 1.540(14)
C7P C7R 1.525(8)
C7P C7Q 1.532(8)
C7P C7S 1.544(8)
C7Z C8E 1.498(8)
C8A C8F 1.386(9)
C8A C8B 1.393(10)
C8A C8P 1.517(12)
C8B C8C 1.376(11)
C8C C8D 1.383(9)
C8C C8Z 1.552(9)
C8D O8G 1.425(8)
C8D C8E 1.430(8)
C8E C8F 1.386(9)
C8H O8G 1.452(9)
C8H C8I 1.461(11)
C8I C8L 1.500(12)
C8L C8M 1.534(14)
C8M C8O 1.503(17)
C8M C8N 1.568(18)
C8P C8R 1.522(14)
C8P C8Q 1.558(11)
C8P C8S 1.562(11)
C8Z C9E 1.534(9)
C9A C9F 1.397(10)
C9A C9B 1.398(16)
C9A C9P 1.516(18)
C9B C9C 1.383(18)
C9C C9D 1.432(11)
C9C C9Z 1.533(15)
C9D O9G 1.362(12)
C9D C9E 1.400(12)
C9E C9F 1.406(14)
C9H C9I 1.40(2)
C9H O9G 1.485(14)
C9I C9L 1.57(2)
C9L C9M 1.36(3)
C9M C9NB 1.52(3)
C9M C9O 1.66(2)
C9P C9R 1.514(16)
C9P C9S 1.527(17)
C9P C9Q 1.572(13)
C9Z C10F 1.538(10)
C10A C89 1.390(10)
C10A C10B 1.405(9)
C10A C10P 1.537(10)
C10B C10C 1.356(9)
C10C C10E 1.404(10)
C10C C10Z 1.531(9)
C10E C10F 1.369(12)
C10E O10G 1.392(9)
C10F C89 1.364(12)
C10M C10L 1.45(2)
C10M C10O 1.55(3)
C10M C10N 1.59(2)
C10P C10Q 1.325(14)
C10P C10V 1.457(17)
C10P C10U 1.462(17)
C10P C10S 1.514(15)
C10P C10R 1.645(15)
C10P C10T 1.854(18)
C11A C11B 1.448(12)
C11B N11C 1.172(12)
C12A C12B 1.402(11)
C12B N12C 1.144(12)
C117 C303 1.514(12)
C117 C133 1.535(12)
C117 C500 1.550(14)
O10G C10H 1.425(10)
C10H C10I 1.735(18)
C10I C10L 1.51(2)

loop_
_platon_squeeze_void_nr
_platon_squeeze_void_average_x
_platon_squeeze_void_average_y
_platon_squeeze_void_average_z
_platon_squeeze_void_volume
_platon_squeeze_void_count_electrons
1 0.000 0.000 0.000 276 54
2 0.022 0.118 0.518 89 21
3 -0.022 0.881 0.482 87 23
4 0.083 0.650 0.742 9 2
5 0.500 0.500 1.000 328 72
6 0.179 0.358 0.892 7 2
7 0.232 0.463 0.671 16 4
8 0.502 0.500 0.499 191 42
9 0.776 0.543 0.324 15 2
10 0.821 0.642 0.108 7 2
11 0.917 0.350 0.258 9 3
